data_7708611
loop_
_publ_author_name
'Horsley Downie, Thomas Mardale'
'Charman, Rex S. C.'
'Hall, Jonathan W.'
'Mahon, Mary F.'
'Lowe, John P.'
'Liptrot, David Jonathan'

_publ_section_title
;
 A Stable Ring-Expanded NHC-Supported Copper Boryl and its Reactivity
 towards Heterocumulenes
;
_journal_name_full 'Dalton Transactions'
_journal_paper_doi 10.1039/D1DT03540A
_journal_year 2021
_chemical_formula_moiety 'C46 H66 B Cu N4 O2 S'
_chemical_formula_sum 'C46 H66 B Cu N4 O2 S'
_chemical_formula_weight 813.43
_space_group_crystal_system triclinic
_space_group_IT_number 2
_space_group_name_Hall '-P 1'
_space_group_name_H-M_alt 'P -1'
_atom_sites_solution_hydrogens geom
_atom_sites_solution_primary dual
_audit_creation_date 2021-07-09
_audit_creation_method
;
Olex2 1.2
(compiled 2018.05.29 svn.r3508 for OlexSys, GUI svn.r5506)
;
_audit_update_record
;
2021-10-19 deposited with the CCDC.	2021-10-21 downloaded from the CCDC.
;
_cell_angle_alpha 93.5520(10)
_cell_angle_beta 103.108(2)
_cell_angle_gamma 90.5140(10)
_cell_formula_units_Z 2
_cell_length_a 10.9964(2)
_cell_length_b 11.2752(2)
_cell_length_c 19.2382(3)
_cell_measurement_reflns_used 19410
_cell_measurement_temperature 150.01(10)
_cell_measurement_theta_max 73.0140
_cell_measurement_theta_min 3.9080
_cell_volume 2318.02(7)
_computing_cell_refinement 'CrysAlisPro 1.171.39.46 (Rigaku OD, 2018)'
_computing_data_collection 'CrysAlisPro 1.171.39.46 (Rigaku OD, 2018)'
_computing_data_reduction 'CrysAlisPro 1.171.39.46 (Rigaku OD, 2018)'
_computing_molecular_graphics 'Olex2 (Dolomanov et al., 2009)'
_computing_publication_material 'Olex2 (Dolomanov et al., 2009)'
_computing_structure_refinement 'ShelXL (Sheldrick, 2015)'
_computing_structure_solution 'ShelXT (Sheldrick, 2015)'
_diffrn_ambient_environment N~2~
_diffrn_ambient_temperature 150.01(10)
_diffrn_detector 'CCD plate'
_diffrn_detector_area_resol_mean 8.1150
_diffrn_detector_type EosS2
_diffrn_measured_fraction_theta_full 0.999
_diffrn_measured_fraction_theta_max 0.994
_diffrn_measurement_device 'four-circle diffractometer'
_diffrn_measurement_device_type 'SuperNova, Dual, Cu at home/near, EosS2'
_diffrn_measurement_method '\w scans'
_diffrn_radiation_monochromator mirror
_diffrn_radiation_probe x-ray
_diffrn_radiation_type CuK\a
_diffrn_radiation_wavelength 1.54184
_diffrn_reflns_av_R_equivalents 0.0195
_diffrn_reflns_av_unetI/netI 0.0206
_diffrn_reflns_Laue_measured_fraction_full 0.999
_diffrn_reflns_Laue_measured_fraction_max 0.994
_diffrn_reflns_limit_h_max 13
_diffrn_reflns_limit_h_min -13
_diffrn_reflns_limit_k_max 13
_diffrn_reflns_limit_k_min -10
_diffrn_reflns_limit_l_max 23
_diffrn_reflns_limit_l_min -23
_diffrn_reflns_number 27517
_diffrn_reflns_point_group_measured_fraction_full 0.999
_diffrn_reflns_point_group_measured_fraction_max 0.994
_diffrn_reflns_theta_full 67.684
_diffrn_reflns_theta_max 73.127
_diffrn_reflns_theta_min 3.929
_diffrn_source 'micro-focus sealed X-ray tube'
_diffrn_source_type 'SuperNova (Cu) X-ray Source'
_exptl_absorpt_coefficient_mu 1.377
_exptl_absorpt_correction_T_max 1.00000
_exptl_absorpt_correction_T_min 0.93770
_exptl_absorpt_correction_type multi-scan
_exptl_absorpt_process_details
;
CrysAlisPro 1.171.39.46 (Rigaku Oxford Diffraction, 2018)
Empirical absorption correction using spherical harmonics,
 implemented in SCALE3 ABSPACK scaling algorithm.
;
_exptl_crystal_colour colourless
_exptl_crystal_colour_primary colourless
_exptl_crystal_density_diffrn 1.165
_exptl_crystal_description block
_exptl_crystal_F_000 872
_exptl_crystal_size_max 0.188
_exptl_crystal_size_mid 0.155
_exptl_crystal_size_min 0.084
_refine_diff_density_max 0.483
_refine_diff_density_min -0.267
_refine_diff_density_rms 0.041
_refine_ls_extinction_method none
_refine_ls_goodness_of_fit_ref 1.028
_refine_ls_hydrogen_treatment mixed
_refine_ls_matrix_type full
_refine_ls_number_parameters 512
_refine_ls_number_reflns 9228
_refine_ls_number_restraints 0
_refine_ls_restrained_S_all 1.028
_refine_ls_R_factor_all 0.0331
_refine_ls_R_factor_gt 0.0316
_refine_ls_shift/su_max 0.001
_refine_ls_shift/su_mean 0.000
_refine_ls_structure_factor_coef Fsqd
_refine_ls_weighting_details 'w=1/[\s^2^(Fo^2^)+(0.0429P)^2^+0.9728P] where P=(Fo^2^+2Fc^2^)/3'
_refine_ls_weighting_scheme calc
_refine_ls_wR_factor_gt 0.0842
_refine_ls_wR_factor_ref 0.0855
_reflns_Friedel_coverage 0.000
_reflns_number_gt 8771
_reflns_number_total 9228
_reflns_threshold_expression 'I > 2\s(I)'
_cod_data_source_file d1dt03540a2.cif
_cod_data_source_block s20djl21-cpd7
_cod_database_code 7708611
_shelxl_version_number 2014-3
_shelx_space_group_comment
;
The symmetry employed for this shelxl refinement is uniquely defined
by the following loop, which should always be used as a source of
symmetry information in preference to the above space-group names.
They are only intended as comments.
;
_olex2_refinement_description
;
1. Fixed Uiso
 At 1.2 times of:
  All C(H) groups, All C(H,H) groups
 At 1.5 times of:
  All C(H,H,H) groups
2.a Ternary CH refined with riding coordinates:
 C11(H11), C14(H14), C23(H23), C26(H26)
2.b Secondary CH2 refined with riding coordinates:
 C2(H2A,H2B), C3(H3A,H3B), C4(H4A,H4B)
2.c Aromatic/amide H refined with riding coordinates:
 C7(H7), C8(H8), C9(H9), C19(H19), C20(H20), C21(H21), C36(H36), C37(H37),
 C38(H38), C39(H39), C40(H40)
2.d Idealised Me refined as rotating group:
 C12(H12A,H12B,H12C), C13(H13A,H13B,H13C), C15(H15A,H15B,H15C), C16(H16A,H16B,
 H16C), C24(H24A,H24B,H24C), C25(H25A,H25B,H25C), C27(H27A,H27B,H27C), C28(H28A,
 H28B,H28C), C31(H31A,H31B,H31C), C32(H32A,H32B,H32C), C33(H33A,H33B,H33C),
 C42(H42A,H42B,H42C), C43(H43A,H43B,H43C), C45(H45A,H45B,H45C), C46(H46A,H46B,
 H46C)
;

loop_
_space_group_symop_operation_xyz
'x, y, z'
'-x, -y, -z'

loop_
_atom_site_label
_atom_site_type_symbol
_atom_site_fract_x
_atom_site_fract_y
_atom_site_fract_z
_atom_site_U_iso_or_equiv
_atom_site_adp_type
_atom_site_occupancy
_atom_site_site_symmetry_order
_atom_site_calc_flag
_atom_site_refinement_flags_posn
_atom_site_refinement_flags_adp
_atom_site_refinement_flags_occupancy
_atom_site_disorder_assembly
_atom_site_disorder_group
Cu1 Cu 0.34805(2) 0.67816(2) 0.74716(2) 0.01959(6) Uani 1 1 d . . . . .
S1 S 0.33051(3) 0.44303(3) 0.81976(2) 0.02426(8) Uani 1 1 d . . . . .
O1 O 0.60385(10) 0.50623(9) 0.78226(6) 0.0352(2) Uani 1 1 d . . . . .
O2 O 0.52217(10) 0.36853(9) 0.69112(6) 0.0353(2) Uani 1 1 d . . . . .
N1 N 0.35452(10) 0.89714(9) 0.82879(6) 0.0203(2) Uani 1 1 d . . . . .
N2 N 0.30810(10) 0.92078(9) 0.70846(6) 0.0212(2) Uani 1 1 d . . . . .
N3 N 0.25948(11) 0.43246(10) 0.69559(6) 0.0249(2) Uani 1 1 d . . . . .
N4 N 0.12704(11) 0.29836(10) 0.73593(6) 0.0269(2) Uani 1 1 d . . . . .
C1 C 0.33433(11) 0.84765(11) 0.76206(7) 0.0188(2) Uani 1 1 d . . . . .
C2 C 0.34870(13) 1.02592(12) 0.84678(8) 0.0275(3) Uani 1 1 d . . . . .
H2A H 0.4035 1.0469 0.8931 0.033 Uiso 1 1 calc R . . . .
H2B H 0.2642 1.0463 0.8492 0.033 Uiso 1 1 calc R . . . .
C3 C 0.38859(14) 1.09420(12) 0.79005(8) 0.0301(3) Uani 1 1 d . . . . .
H3A H 0.3772 1.1785 0.7989 0.036 Uiso 1 1 calc R . . . .
H3B H 0.4764 1.0817 0.7918 0.036 Uiso 1 1 calc R . . . .
C4 C 0.31136(13) 1.05224(11) 0.71722(8) 0.0273(3) Uani 1 1 d . . . . .
H4A H 0.2270 1.0808 0.7118 0.033 Uiso 1 1 calc R . . . .
H4B H 0.3469 1.0845 0.6804 0.033 Uiso 1 1 calc R . . . .
C5 C 0.38888(12) 0.82159(11) 0.88771(7) 0.0221(2) Uani 1 1 d . . . . .
C6 C 0.51584(13) 0.80973(13) 0.91862(8) 0.0294(3) Uani 1 1 d . . . . .
C7 C 0.54744(15) 0.73860(16) 0.97644(9) 0.0406(4) Uani 1 1 d . . . . .
H7 H 0.6311 0.7299 0.9985 0.049 Uiso 1 1 calc R . . . .
C8 C 0.45612(18) 0.68093(17) 1.00141(9) 0.0456(4) Uani 1 1 d . . . . .
H8 H 0.4787 0.6332 1.0398 0.055 Uiso 1 1 calc R . . . .
C9 C 0.33150(16) 0.69372(15) 0.96980(8) 0.0375(3) Uani 1 1 d . . . . .
H9 H 0.2711 0.6536 0.9868 0.045 Uiso 1 1 calc R . . . .
C10 C 0.29456(13) 0.76573(12) 0.91282(7) 0.0264(3) Uani 1 1 d . . . . .
C11 C 0.61665(13) 0.87059(14) 0.89017(9) 0.0341(3) Uani 1 1 d . . . . .
H11 H 0.5752 0.9115 0.8481 0.041 Uiso 1 1 calc R . . . .
C12 C 0.70440(16) 0.78043(17) 0.86626(11) 0.0479(4) Uani 1 1 d . . . . .
H12A H 0.7483 0.7405 0.9068 0.072 Uiso 1 1 calc GR . . . .
H12B H 0.7633 0.8209 0.8456 0.072 Uiso 1 1 calc GR . . . .
H12C H 0.6566 0.7233 0.8314 0.072 Uiso 1 1 calc GR . . . .
C13 C 0.68985(17) 0.96414(17) 0.94492(11) 0.0494(4) Uani 1 1 d . . . . .
H13A H 0.6333 1.0210 0.9582 0.074 Uiso 1 1 calc GR . . . .
H13B H 0.7495 1.0040 0.9244 0.074 Uiso 1 1 calc GR . . . .
H13C H 0.7328 0.9263 0.9866 0.074 Uiso 1 1 calc GR . . . .
C14 C 0.15681(13) 0.78114(13) 0.87979(8) 0.0296(3) Uani 1 1 d . . . . .
H14 H 0.1504 0.8453 0.8471 0.036 Uiso 1 1 calc R . . . .
C15 C 0.09730(16) 0.66938(17) 0.83619(11) 0.0491(4) Uani 1 1 d . . . . .
H15A H 0.1424 0.6481 0.8002 0.074 Uiso 1 1 calc GR . . . .
H15B H 0.0120 0.6842 0.8138 0.074 Uiso 1 1 calc GR . . . .
H15C H 0.1000 0.6054 0.8672 0.074 Uiso 1 1 calc GR . . . .
C16 C 0.08455(17) 0.81734(18) 0.93590(10) 0.0476(4) Uani 1 1 d . . . . .
H16A H 0.0867 0.7547 0.9677 0.071 Uiso 1 1 calc GR . . . .
H16B H -0.0005 0.8318 0.9129 0.071 Uiso 1 1 calc GR . . . .
H16C H 0.1218 0.8884 0.9626 0.071 Uiso 1 1 calc GR . . . .
C17 C 0.27629(13) 0.87112(11) 0.63572(7) 0.0232(3) Uani 1 1 d . . . . .
C18 C 0.37181(14) 0.84939(12) 0.59934(8) 0.0278(3) Uani 1 1 d . . . . .
C19 C 0.33725(16) 0.80482(13) 0.52822(8) 0.0344(3) Uani 1 1 d . . . . .
H19 H 0.3988 0.7891 0.5030 0.041 Uiso 1 1 calc R . . . .
C20 C 0.21381(17) 0.78361(14) 0.49462(8) 0.0375(3) Uani 1 1 d . . . . .
H20 H 0.1928 0.7539 0.4471 0.045 Uiso 1 1 calc R . . . .
C21 C 0.12103(15) 0.80620(14) 0.53115(8) 0.0352(3) Uani 1 1 d . . . . .
H21 H 0.0380 0.7911 0.5080 0.042 Uiso 1 1 calc R . . . .
C22 C 0.14990(13) 0.85128(12) 0.60220(7) 0.0277(3) Uani 1 1 d . . . . .
C23 C 0.50864(14) 0.87148(14) 0.63547(9) 0.0345(3) Uani 1 1 d . . . . .
H23 H 0.5130 0.9121 0.6825 0.041 Uiso 1 1 calc R . . . .
C24 C 0.57716(17) 0.75471(17) 0.64681(12) 0.0507(5) Uani 1 1 d . . . . .
H24A H 0.5353 0.7048 0.6732 0.076 Uiso 1 1 calc GR . . . .
H24B H 0.6615 0.7707 0.6732 0.076 Uiso 1 1 calc GR . . . .
H24C H 0.5778 0.7152 0.6012 0.076 Uiso 1 1 calc GR . . . .
C25 C 0.5738(2) 0.95132(18) 0.59286(13) 0.0562(5) Uani 1 1 d . . . . .
H25A H 0.5768 0.9104 0.5480 0.084 Uiso 1 1 calc GR . . . .
H25B H 0.6572 0.9704 0.6196 0.084 Uiso 1 1 calc GR . . . .
H25C H 0.5282 1.0232 0.5842 0.084 Uiso 1 1 calc GR . . . .
C26 C 0.04498(13) 0.87904(14) 0.63983(8) 0.0332(3) Uani 1 1 d . . . . .
H26 H 0.0824 0.9148 0.6878 0.040 Uiso 1 1 calc R . . . .
C27 C -0.02709(19) 0.76672(18) 0.64821(12) 0.0532(5) Uani 1 1 d . . . . .
H27A H -0.0659 0.7309 0.6018 0.080 Uiso 1 1 calc GR . . . .
H27B H -0.0901 0.7868 0.6740 0.080 Uiso 1 1 calc GR . . . .
H27C H 0.0293 0.7118 0.6741 0.080 Uiso 1 1 calc GR . . . .
C28 C -0.04238(17) 0.96977(18) 0.59958(10) 0.0498(4) Uani 1 1 d . . . . .
H28A H 0.0049 1.0400 0.5956 0.075 Uiso 1 1 calc GR . . . .
H28B H -0.1054 0.9900 0.6253 0.075 Uiso 1 1 calc GR . . . .
H28C H -0.0813 0.9361 0.5527 0.075 Uiso 1 1 calc GR . . . .
C29 C 0.36643(13) 0.50697(11) 0.73885(7) 0.0236(3) Uani 1 1 d . . . . .
C30 C 0.21235(15) 0.41912(12) 0.61701(7) 0.0301(3) Uani 1 1 d . . . . .
C31 C 0.2826(2) 0.50822(15) 0.58310(9) 0.0447(4) Uani 1 1 d . . . . .
H31A H 0.2698 0.5873 0.6012 0.067 Uiso 1 1 calc GR . . . .
H31B H 0.2521 0.5015 0.5321 0.067 Uiso 1 1 calc GR . . . .
H31C H 0.3702 0.4919 0.5947 0.067 Uiso 1 1 calc GR . . . .
C32 C 0.23550(16) 0.29248(13) 0.58998(8) 0.0358(3) Uani 1 1 d . . . . .
H32A H 0.3230 0.2765 0.6040 0.054 Uiso 1 1 calc GR . . . .
H32B H 0.2091 0.2848 0.5388 0.054 Uiso 1 1 calc GR . . . .
H32C H 0.1890 0.2368 0.6102 0.054 Uiso 1 1 calc GR . . . .
C33 C 0.07239(17) 0.44356(16) 0.59874(9) 0.0452(4) Uani 1 1 d . . . . .
H33A H 0.0296 0.3895 0.6222 0.068 Uiso 1 1 calc GR . . . .
H33B H 0.0407 0.4327 0.5479 0.068 Uiso 1 1 calc GR . . . .
H33C H 0.0591 0.5238 0.6146 0.068 Uiso 1 1 calc GR . . . .
C34 C 0.21814(12) 0.37573(11) 0.74558(7) 0.0236(3) Uani 1 1 d . . . . .
C35 C 0.09173(12) 0.24733(12) 0.79242(8) 0.0268(3) Uani 1 1 d . . . . .
C36 C 0.01921(13) 0.14199(13) 0.77552(9) 0.0328(3) Uani 1 1 d . . . . .
H36 H -0.0029 0.1116 0.7282 0.039 Uiso 1 1 calc R . . . .
C37 C -0.02029(15) 0.08222(15) 0.82743(11) 0.0415(4) Uani 1 1 d . . . . .
H37 H -0.0672 0.0120 0.8147 0.050 Uiso 1 1 calc R . . . .
C38 C 0.00921(16) 0.12589(16) 0.89790(10) 0.0441(4) Uani 1 1 d . . . . .
H38 H -0.0166 0.0853 0.9329 0.053 Uiso 1 1 calc R . . . .
C39 C 0.07815(16) 0.23152(16) 0.91565(9) 0.0415(4) Uani 1 1 d . . . . .
H39 H 0.0971 0.2625 0.9629 0.050 Uiso 1 1 calc R . . . .
C40 C 0.11939(14) 0.29196(14) 0.86422(8) 0.0340(3) Uani 1 1 d . . . . .
H40 H 0.1657 0.3625 0.8774 0.038(5) Uiso 1 1 calc R . . . .
C41 C 0.70400(15) 0.42424(15) 0.77725(10) 0.0398(4) Uani 1 1 d . . . . .
C42 C 0.7093(2) 0.3382(2) 0.83562(11) 0.0570(5) Uani 1 1 d . . . . .
H42A H 0.7217 0.3820 0.8812 0.085 Uiso 1 1 calc GR . . . .
H42B H 0.7773 0.2853 0.8359 0.085 Uiso 1 1 calc GR . . . .
H42C H 0.6323 0.2930 0.8266 0.085 Uiso 1 1 calc GR . . . .
C43 C 0.82494(18) 0.4942(2) 0.78811(14) 0.0622(6) Uani 1 1 d . . . . .
H43A H 0.8145 0.5569 0.7559 0.093 Uiso 1 1 calc GR . . . .
H43B H 0.8892 0.4426 0.7789 0.093 Uiso 1 1 calc GR . . . .
H43C H 0.8481 0.5277 0.8365 0.093 Uiso 1 1 calc GR . . . .
C44 C 0.65668(16) 0.36287(15) 0.70111(10) 0.0394(4) Uani 1 1 d . . . . .
C45 C 0.69143(19) 0.23425(17) 0.69178(12) 0.0522(5) Uani 1 1 d . . . . .
H45A H 0.6597 0.1883 0.7245 0.078 Uiso 1 1 calc GR . . . .
H45B H 0.7807 0.2288 0.7013 0.078 Uiso 1 1 calc GR . . . .
H45C H 0.6559 0.2040 0.6436 0.078 Uiso 1 1 calc GR . . . .
C46 C 0.6912(2) 0.43305(19) 0.64247(12) 0.0570(5) Uani 1 1 d . . . . .
H46A H 0.6452 0.4011 0.5965 0.086 Uiso 1 1 calc GR . . . .
H46B H 0.7791 0.4271 0.6449 0.086 Uiso 1 1 calc GR . . . .
H46C H 0.6710 0.5150 0.6492 0.086 Uiso 1 1 calc GR . . . .
B1 B 0.49796(15) 0.45966(13) 0.73667(9) 0.0264(3) Uani 1 1 d . . . . .

loop_
_atom_site_aniso_label
_atom_site_aniso_U_11
_atom_site_aniso_U_22
_atom_site_aniso_U_33
_atom_site_aniso_U_23
_atom_site_aniso_U_13
_atom_site_aniso_U_12
Cu1 0.02222(10) 0.01494(10) 0.02121(10) 0.00137(7) 0.00404(7) 0.00094(7)
S1 0.02875(16) 0.02129(15) 0.02127(15) 0.00144(11) 0.00258(12) 0.00194(12)
O1 0.0275(5) 0.0313(5) 0.0452(6) -0.0081(4) 0.0078(4) 0.0029(4)
O2 0.0351(6) 0.0314(5) 0.0379(6) -0.0055(4) 0.0069(4) 0.0076(4)
N1 0.0202(5) 0.0176(5) 0.0222(5) -0.0007(4) 0.0037(4) 0.0005(4)
N2 0.0244(5) 0.0162(5) 0.0238(5) 0.0030(4) 0.0064(4) 0.0034(4)
N3 0.0312(6) 0.0195(5) 0.0217(5) 0.0018(4) 0.0013(4) -0.0015(4)
N4 0.0287(6) 0.0226(5) 0.0283(6) 0.0015(4) 0.0042(5) 0.0003(4)
C1 0.0138(5) 0.0198(6) 0.0228(6) 0.0018(4) 0.0042(4) 0.0005(4)
C2 0.0309(7) 0.0204(6) 0.0295(7) -0.0049(5) 0.0050(5) 0.0030(5)
C3 0.0321(7) 0.0159(6) 0.0422(8) -0.0009(5) 0.0093(6) -0.0003(5)
C4 0.0337(7) 0.0166(6) 0.0340(7) 0.0055(5) 0.0116(6) 0.0054(5)
C5 0.0241(6) 0.0222(6) 0.0186(6) -0.0016(5) 0.0028(5) 0.0009(5)
C6 0.0257(7) 0.0327(7) 0.0269(7) -0.0009(5) 0.0008(5) 0.0006(5)
C7 0.0310(8) 0.0510(10) 0.0344(8) 0.0088(7) -0.0055(6) 0.0051(7)
C8 0.0488(10) 0.0544(10) 0.0314(8) 0.0183(7) 0.0005(7) 0.0056(8)
C9 0.0410(8) 0.0426(8) 0.0307(7) 0.0118(6) 0.0097(6) -0.0010(7)
C10 0.0275(7) 0.0279(7) 0.0239(6) 0.0007(5) 0.0062(5) 0.0005(5)
C11 0.0205(6) 0.0416(8) 0.0374(8) 0.0006(6) 0.0013(6) -0.0021(6)
C12 0.0318(8) 0.0547(11) 0.0568(11) -0.0082(9) 0.0129(8) -0.0008(7)
C13 0.0392(9) 0.0496(10) 0.0557(11) -0.0094(8) 0.0073(8) -0.0118(8)
C14 0.0237(7) 0.0322(7) 0.0350(7) 0.0057(6) 0.0099(6) -0.0001(5)
C15 0.0294(8) 0.0541(11) 0.0573(11) -0.0135(9) 0.0011(7) -0.0005(7)
C16 0.0349(8) 0.0597(11) 0.0512(10) -0.0053(8) 0.0187(8) 0.0018(8)
C17 0.0289(7) 0.0197(6) 0.0220(6) 0.0064(5) 0.0065(5) 0.0054(5)
C18 0.0337(7) 0.0234(6) 0.0295(7) 0.0077(5) 0.0120(6) 0.0054(5)
C19 0.0463(9) 0.0333(7) 0.0289(7) 0.0058(6) 0.0182(6) 0.0082(6)
C20 0.0521(10) 0.0383(8) 0.0217(7) 0.0022(6) 0.0072(6) 0.0102(7)
C21 0.0360(8) 0.0382(8) 0.0271(7) 0.0019(6) -0.0017(6) 0.0083(6)
C22 0.0294(7) 0.0280(7) 0.0252(7) 0.0040(5) 0.0042(5) 0.0077(5)
C23 0.0311(7) 0.0372(8) 0.0392(8) 0.0028(6) 0.0161(6) 0.0018(6)
C24 0.0338(9) 0.0511(10) 0.0711(13) 0.0199(9) 0.0153(8) 0.0095(8)
C25 0.0496(11) 0.0491(11) 0.0759(14) 0.0162(10) 0.0239(10) -0.0089(8)
C26 0.0252(7) 0.0398(8) 0.0329(7) -0.0019(6) 0.0039(6) 0.0055(6)
C27 0.0458(10) 0.0549(11) 0.0637(12) -0.0032(9) 0.0248(9) -0.0058(8)
C28 0.0393(9) 0.0596(11) 0.0461(10) -0.0017(8) 0.0008(8) 0.0238(8)
C29 0.0290(7) 0.0184(6) 0.0224(6) 0.0023(5) 0.0037(5) 0.0000(5)
C30 0.0423(8) 0.0231(6) 0.0211(6) 0.0033(5) -0.0010(6) -0.0006(6)
C31 0.0702(12) 0.0355(8) 0.0258(7) 0.0085(6) 0.0041(7) -0.0111(8)
C32 0.0508(9) 0.0285(7) 0.0250(7) -0.0006(6) 0.0027(6) 0.0003(6)
C33 0.0494(10) 0.0416(9) 0.0360(9) 0.0056(7) -0.0095(7) 0.0096(7)
C34 0.0273(6) 0.0187(6) 0.0232(6) 0.0009(5) 0.0023(5) 0.0048(5)
C35 0.0228(6) 0.0247(6) 0.0341(7) 0.0045(5) 0.0081(5) 0.0065(5)
C36 0.0260(7) 0.0288(7) 0.0457(9) 0.0003(6) 0.0126(6) 0.0017(5)
C37 0.0332(8) 0.0333(8) 0.0635(11) 0.0066(7) 0.0220(8) -0.0009(6)
C38 0.0385(9) 0.0479(10) 0.0545(10) 0.0171(8) 0.0250(8) 0.0051(7)
C39 0.0386(8) 0.0536(10) 0.0362(8) 0.0079(7) 0.0153(7) 0.0046(7)
C40 0.0330(7) 0.0356(8) 0.0350(8) 0.0030(6) 0.0108(6) -0.0004(6)
C41 0.0296(8) 0.0416(9) 0.0462(9) -0.0028(7) 0.0058(7) 0.0103(6)
C42 0.0525(11) 0.0720(13) 0.0438(10) 0.0099(9) 0.0032(8) 0.0182(10)
C43 0.0314(9) 0.0591(12) 0.0922(17) -0.0170(11) 0.0120(10) -0.0006(8)
C44 0.0359(8) 0.0344(8) 0.0491(10) -0.0024(7) 0.0134(7) 0.0088(6)
C45 0.0530(11) 0.0416(10) 0.0611(12) -0.0043(8) 0.0124(9) 0.0171(8)
C46 0.0655(13) 0.0558(12) 0.0591(12) 0.0092(9) 0.0318(10) 0.0195(10)
B1 0.0326(8) 0.0194(7) 0.0279(7) 0.0024(6) 0.0080(6) 0.0013(6)

loop_
_atom_type_symbol
_atom_type_description
_atom_type_scat_dispersion_real
_atom_type_scat_dispersion_imag
_atom_type_scat_source
C C 0.0181 0.0091 'International Tables Vol C Tables 4.2.6.8 and 6.1.1.4'
H H 0.0000 0.0000 'International Tables Vol C Tables 4.2.6.8 and 6.1.1.4'
B B 0.0090 0.0039 'International Tables Vol C Tables 4.2.6.8 and 6.1.1.4'
Cu Cu -1.9646 0.5888 'International Tables Vol C Tables 4.2.6.8 and 6.1.1.4'
N N 0.0311 0.0180 'International Tables Vol C Tables 4.2.6.8 and 6.1.1.4'
O O 0.0492 0.0322 'International Tables Vol C Tables 4.2.6.8 and 6.1.1.4'
S S 0.3331 0.5567 'International Tables Vol C Tables 4.2.6.8 and 6.1.1.4'

loop_
_geom_angle_atom_site_label_1
_geom_angle_atom_site_label_2
_geom_angle_atom_site_label_3
_geom_angle
_geom_angle_site_symmetry_1
_geom_angle_site_symmetry_3
_geom_angle_publ_flag
C1 Cu1 C29 176.24(5) . . ?
C34 S1 C29 74.77(6) . . ?
B1 O1 C41 106.79(12) . . ?
B1 O2 C44 107.37(12) . . ?
C1 N1 C2 124.24(11) . . ?
C1 N1 C5 118.63(10) . . ?
C5 N1 C2 117.09(10) . . ?
C1 N2 C4 125.26(11) . . ?
C1 N2 C17 119.32(10) . . ?
C17 N2 C4 115.41(10) . . ?
C30 N3 C29 129.29(11) . . ?
C34 N3 C29 102.91(10) . . ?
C34 N3 C30 127.75(12) . . ?
C34 N4 C35 122.39(12) . . ?
N1 C1 Cu1 119.40(9) . . ?
N1 C1 N2 117.26(11) . . ?
N2 C1 Cu1 123.32(9) . . ?
N1 C2 C3 109.28(11) . . ?
C4 C3 C2 109.54(11) . . ?
N2 C4 C3 110.39(11) . . ?
C6 C5 N1 118.30(12) . . ?
C6 C5 C10 122.63(12) . . ?
C10 C5 N1 119.05(11) . . ?
C5 C6 C11 121.71(13) . . ?
C7 C6 C5 117.63(14) . . ?
C7 C6 C11 120.65(13) . . ?
C8 C7 C6 120.81(15) . . ?
C9 C8 C7 120.42(15) . . ?
C8 C9 C10 121.16(15) . . ?
C5 C10 C14 122.22(12) . . ?
C9 C10 C5 117.31(13) . . ?
C9 C10 C14 120.46(13) . . ?
C6 C11 C12 111.43(14) . . ?
C6 C11 C13 111.50(14) . . ?
C13 C11 C12 110.88(14) . . ?
C10 C14 C15 111.95(13) . . ?
C16 C14 C10 111.79(13) . . ?
C16 C14 C15 110.01(14) . . ?
C18 C17 N2 119.21(12) . . ?
C22 C17 N2 118.79(12) . . ?
C22 C17 C18 121.92(13) . . ?
C17 C18 C23 121.97(13) . . ?
C19 C18 C17 117.65(14) . . ?
C19 C18 C23 120.37(13) . . ?
C20 C19 C18 121.27(14) . . ?
C19 C20 C21 120.26(14) . . ?
C20 C21 C22 121.03(15) . . ?
C17 C22 C26 122.64(13) . . ?
C21 C22 C17 117.85(13) . . ?
C21 C22 C26 119.50(13) . . ?
C18 C23 C24 111.08(14) . . ?
C18 C23 C25 111.69(14) . . ?
C24 C23 C25 109.95(14) . . ?
C22 C26 C27 111.51(13) . . ?
C22 C26 C28 110.23(14) . . ?
C27 C26 C28 111.02(15) . . ?
S1 C29 Cu1 108.42(6) . . ?
N3 C29 Cu1 118.51(9) . . ?
N3 C29 S1 86.96(8) . . ?
N3 C29 B1 114.97(11) . . ?
B1 C29 Cu1 117.58(9) . . ?
B1 C29 S1 104.09(9) . . ?
N3 C30 C31 108.49(12) . . ?
N3 C30 C32 109.31(11) . . ?
N3 C30 C33 109.07(13) . . ?
C31 C30 C32 109.68(14) . . ?
C31 C30 C33 110.15(14) . . ?
C33 C30 C32 110.11(13) . . ?
N3 C34 S1 95.37(9) . . ?
N4 C34 S1 136.78(11) . . ?
N4 C34 N3 127.84(12) . . ?
N4 C35 C36 116.44(13) . . ?
N4 C35 C40 126.44(13) . . ?
C36 C35 C40 117.10(14) . . ?
C37 C36 C35 121.73(16) . . ?
C38 C37 C36 120.60(16) . . ?
C37 C38 C39 118.74(15) . . ?
C38 C39 C40 121.29(17) . . ?
C39 C40 C35 120.51(15) . . ?
O1 C41 C42 106.82(14) . . ?
O1 C41 C43 108.88(14) . . ?
O1 C41 C44 102.13(12) . . ?
C42 C41 C44 112.28(15) . . ?
C43 C41 C42 111.12(17) . . ?
C43 C41 C44 114.87(16) . . ?
O2 C44 C41 102.33(12) . . ?
O2 C44 C45 108.68(14) . . ?
O2 C44 C46 106.55(15) . . ?
C45 C44 C41 115.95(15) . . ?
C45 C44 C46 109.60(15) . . ?
C46 C44 C41 113.00(16) . . ?
O1 B1 O2 112.69(13) . . ?
O1 B1 C29 121.79(13) . . ?
O2 B1 C29 125.51(13) . . ?

loop_
_geom_bond_atom_site_label_1
_geom_bond_atom_site_label_2
_geom_bond_distance
_geom_bond_site_symmetry_2
_geom_bond_publ_flag
Cu1 C1 1.9271(12) . ?
Cu1 C29 1.9430(13) . ?
S1 C29 1.8740(13) . ?
S1 C34 1.7856(13) . ?
O1 C41 1.4602(18) . ?
O1 B1 1.367(2) . ?
O2 C44 1.4502(19) . ?
O2 B1 1.3762(18) . ?
N1 C1 1.3374(16) . ?
N1 C2 1.4770(16) . ?
N1 C5 1.4438(16) . ?
N2 C1 1.3421(16) . ?
N2 C4 1.4806(16) . ?
N2 C17 1.4392(17) . ?
N3 C29 1.4944(17) . ?
N3 C30 1.4804(17) . ?
N3 C34 1.3454(18) . ?
N4 C34 1.2958(18) . ?
N4 C35 1.3884(18) . ?
C2 C3 1.514(2) . ?
C3 C4 1.510(2) . ?
C5 C6 1.3990(19) . ?
C5 C10 1.3996(19) . ?
C6 C7 1.393(2) . ?
C6 C11 1.519(2) . ?
C7 C8 1.381(3) . ?
C8 C9 1.380(2) . ?
C9 C10 1.393(2) . ?
C10 C14 1.5199(19) . ?
C11 C12 1.529(2) . ?
C11 C13 1.527(2) . ?
C14 C15 1.525(2) . ?
C14 C16 1.518(2) . ?
C17 C18 1.4036(19) . ?
C17 C22 1.403(2) . ?
C18 C19 1.394(2) . ?
C18 C23 1.519(2) . ?
C19 C20 1.376(2) . ?
C20 C21 1.381(2) . ?
C21 C22 1.393(2) . ?
C22 C26 1.520(2) . ?
C23 C24 1.526(2) . ?
C23 C25 1.530(2) . ?
C26 C27 1.524(2) . ?
C26 C28 1.532(2) . ?
C29 B1 1.555(2) . ?
C30 C31 1.526(2) . ?
C30 C32 1.532(2) . ?
C30 C33 1.531(2) . ?
C35 C36 1.404(2) . ?
C35 C40 1.405(2) . ?
C36 C37 1.384(2) . ?
C37 C38 1.379(3) . ?
C38 C39 1.388(3) . ?
C39 C40 1.390(2) . ?
C41 C42 1.520(3) . ?
C41 C43 1.507(3) . ?
C41 C44 1.555(2) . ?
C44 C45 1.513(2) . ?
C44 C46 1.531(3) . ?

loop_
_geom_hbond_atom_site_label_D
_geom_hbond_atom_site_label_H
_geom_hbond_atom_site_label_A
_geom_hbond_distance_DH
_geom_hbond_distance_HA
_geom_hbond_distance_DA
_geom_hbond_angle_DHA
_geom_hbond_site_symmetry_A
C33 H33A N4 0.96 2.50 3.137(2) 124.2 .
C40 H40 S1 0.93 2.52 3.1674(16) 127.0 .
